data_4321381
loop_
_publ_author_name
'Paolo Dapporto'
'Mauro Formica'
'Vieri Fusi'
'Mauro Micheloni'
'Paola Paoli'
'Roberto Pontellini'
'Patrizia Rossi'

_publ_contact_author 'Vieri Fusi'
_publ_contact_author_address
;
  Instiute of Chemical Sciences
  Univerity of Urbino
  P.za Rinascimento 6
  I-61029 Urbino, ITALY
;
_publ_contact_author_email vieri@chim.uniurb.it
_publ_section_title
;
 Synthesis of a Flexible Ligand for Assembling Two Metal Ions in Close
 Proximity. Crystal Structures of Binuclear Nickel and Copper Complexes
;
_journal_name_full 'Inorganic Chemistry'
_journal_page_first 4663
_journal_page_last 4665
_journal_paper_doi 10.1021/ic0000799
_journal_volume 39
_journal_year 2000
_chemical_formula_moiety
;
 (Cu 2+)2, C16 H31 N6 O1 1-, (H O 1-), (Cl O4 1-)2, H2 O
;
_chemical_formula_sum 'C16 H34 Cl2 Cu2 N6 O11'
_chemical_formula_weight 684.47
_chemical_name_systematic ?
_space_group_IT_number 14
_symmetry_cell_setting monoclinic
_symmetry_space_group_name_Hall '-P 2yab'
_symmetry_space_group_name_H-M 'P 1 21/a 1'
_atom_sites_solution_hydrogens geom
_atom_sites_solution_primary direct
_atom_sites_solution_secondary difmap
_audit_creation_method SHELXL
_cell_angle_alpha 90.00
_cell_angle_beta 97.009(8)
_cell_angle_gamma 90.00
_cell_formula_units_Z 8
_cell_length_a 14.368(1)
_cell_length_b 14.099(1)
_cell_length_c 26.116(3)
_cell_measurement_reflns_used 25
_cell_measurement_temperature 293
_cell_volume 5250.9(8)
_computing_cell_refinement 'Siemens P4'
_computing_data_collection 'Siemens P4'
_computing_data_reduction 'Siemens P4'
_computing_molecular_graphics 'ORTEP (Johnson, 1971)'
_computing_publication_material 'PARST97 (Nardelli, 1997)'
_computing_structure_refinement 'SHELXL-97 (Sheldrick, 1997)'
_computing_structure_solution 'SIR97 (Altomare, 1994)'
_diffrn_ambient_temperature 293(2)
_diffrn_measured_fraction_theta_full 0.787
_diffrn_measured_fraction_theta_max 0.787
_diffrn_measurement_device_type 'Siemens P4'
_diffrn_measurement_method \q/2\q
_diffrn_radiation_monochromator graphite
_diffrn_radiation_source 'X-ray tube'
_diffrn_radiation_type CuK\a
_diffrn_radiation_wavelength 1.54180
_diffrn_reflns_av_R_equivalents 0.0000
_diffrn_reflns_av_sigmaI/netI 0.0396
_diffrn_reflns_limit_h_max 14
_diffrn_reflns_limit_h_min -14
_diffrn_reflns_limit_k_max 15
_diffrn_reflns_limit_k_min 0
_diffrn_reflns_limit_l_max 30
_diffrn_reflns_limit_l_min 0
_diffrn_reflns_number 6901
_diffrn_reflns_theta_full 64.20
_diffrn_reflns_theta_max 64.20
_diffrn_reflns_theta_min 3.41
_diffrn_standards_interval_time 60
_diffrn_standards_number 3
_exptl_absorpt_coefficient_mu 4.458
_exptl_absorpt_correction_type 'REFDELF (WALKER and STUART, 1983)'
_exptl_crystal_colour blue
_exptl_crystal_density_diffrn 1.732
_exptl_crystal_description prismatic
_exptl_crystal_F_000 2816
_exptl_crystal_size_max 0.55
_exptl_crystal_size_mid 0.5
_exptl_crystal_size_min 0.4
_refine_diff_density_max 1.085
_refine_diff_density_min -0.764
_refine_diff_density_rms 0.107
_refine_ls_extinction_coef 0.00000(3)
_refine_ls_extinction_expression Fc^*^=kFc[1+0.001xFc^2^\l^3^/sin(2\q)]^-1/4^
_refine_ls_extinction_method SHELXL
_refine_ls_goodness_of_fit_ref 1.027
_refine_ls_hydrogen_treatment refU
_refine_ls_matrix_type full
_refine_ls_number_parameters 669
_refine_ls_number_reflns 6901
_refine_ls_number_restraints 0
_refine_ls_restrained_S_all 1.027
_refine_ls_R_factor_all 0.0598
_refine_ls_R_factor_gt 0.0550
_refine_ls_shift/su_max 1.045
_refine_ls_shift/su_mean 0.052
_refine_ls_structure_factor_coef Fsqd
_refine_ls_weighting_details 'calc w=1/[\s^2^(Fo^2^)+(0.0982P)^2^+11.1719P] where P=(Fo^2^+2Fc^2^)/3'
_refine_ls_weighting_scheme calc
_refine_ls_wR_factor_gt 0.1505
_refine_ls_wR_factor_ref 0.1549
_reflns_number_gt 6153
_reflns_number_total 6901
_reflns_threshold_expression >2sigma(I)
_cod_data_source_file ic0000799_1.cif
_cod_data_source_block '[Cu2(L-O)(OH)](ClO4)2.H2O'
_cod_original_sg_symbol_H-M ' P 21/a'
_cod_database_code 4321381

loop_
_symmetry_equiv_pos_as_xyz
'x, y, z'
'-x+1/2, y+1/2, -z'
'-x, -y, -z'
'x-1/2, -y-1/2, z'

loop_
_atom_site_label
_atom_site_type_symbol
_atom_site_fract_x
_atom_site_fract_y
_atom_site_fract_z
_atom_site_U_iso_or_equiv
_atom_site_adp_type
_atom_site_occupancy
_atom_site_symmetry_multiplicity
_atom_site_calc_flag
_atom_site_refinement_flags
_atom_site_disorder_assembly
_atom_site_disorder_group
Cu1 Cu 0.49102(4) 0.52370(5) 0.58907(2) 0.0272(2) Uani 1 1 d . . .
Cu2 Cu 0.28252(4) 0.49083(5) 0.57868(2) 0.0261(2) Uani 1 1 d . . .
Cu3 Cu 0.00048(5) 0.61260(5) 0.86222(2) 0.0391(2) Uani 1 1 d . . .
Cu4 Cu 0.03879(5) 0.43004(5) 0.91978(2) 0.0345(2) Uani 1 1 d . . .
Cl1 Cl 0.33073(9) 0.19654(9) 0.54919(4) 0.0424(3) Uani 1 1 d . . .
Cl2 Cl 0.42922(9) 0.81224(9) 0.59972(5) 0.0450(3) Uani 1 1 d . . .
Cl3 Cl -0.28945(12) 0.57026(16) 0.86325(7) 0.0791(6) Uani 1 1 d . . .
Cl4 Cl 0.32008(15) 0.52441(17) 0.94351(10) 0.0967(7) Uani 1 1 d . . .
O1 O 0.3941(2) 0.4827(2) 0.63122(11) 0.0322(8) Uani 1 1 d . . .
O2 O 0.3814(2) 0.5261(2) 0.53667(11) 0.0315(7) Uani 1 1 d . . .
O3 O 0.0205(3) 0.4782(2) 0.84749(12) 0.0431(9) Uani 1 1 d . . .
O4 O 0.0207(3) 0.5645(2) 0.93294(11) 0.0427(9) Uani 1 1 d . . .
O5 O 0.3773(12) 0.1785(12) 0.5938(4) 0.293(9) Uani 1 1 d . . .
O6 O 0.3799(5) 0.1704(7) 0.5078(3) 0.160(4) Uani 1 1 d . . .
O7 O 0.2403(5) 0.1713(9) 0.5413(4) 0.188(5) Uani 1 1 d . . .
O8 O 0.3312(8) 0.2890(6) 0.5505(5) 0.216(6) Uani 1 1 d . . .
O9 O 0.3788(4) 0.7697(4) 0.55467(17) 0.0778(14) Uani 1 1 d . . .
O10 O 0.4108(4) 0.9098(4) 0.5989(2) 0.0924(17) Uani 1 1 d . . .
O11 O 0.5256(3) 0.7970(4) 0.6010(3) 0.126(3) Uani 1 1 d . . .
O12 O 0.3945(5) 0.7716(5) 0.6439(2) 0.113(2) Uani 1 1 d . . .
O13 O -0.2012(7) 0.5367(10) 0.8659(5) 0.218(6) Uani 1 1 d . . .
O14 O -0.2589(9) 0.6424(10) 0.9014(3) 0.208(5) Uani 1 1 d . . .
O15 O -0.3160(4) 0.6193(5) 0.8169(2) 0.1040(19) Uani 1 1 d . . .
O16 O -0.3576(7) 0.5234(9) 0.8806(3) 0.189(5) Uani 1 1 d . . .
O17 O 0.4151(9) 0.4949(16) 0.9441(9) 0.356(12) Uani 1 1 d . . .
O18 O 0.3196(7) 0.6138(6) 0.9261(3) 0.152(3) Uani 1 1 d . . .
O19 O 0.2606(7) 0.4724(7) 0.9052(5) 0.194(5) Uani 1 1 d . . .
O20 O 0.2787(10) 0.5229(14) 0.9845(4) 0.307(11) Uani 1 1 d . . .
O21 O 0.1489(7) 0.6929(9) 0.9806(3) 0.187(5) Uani 1 1 d . . .
O22 O -0.0662(8) 0.1566(9) 1.0370(4) 0.210(6) Uani 1 1 d . . .
N1 N 0.1961(3) 0.4394(3) 0.62854(14) 0.0285(8) Uani 1 1 d . . .
N2 N 0.1837(3) 0.4517(3) 0.52188(15) 0.0384(10) Uani 1 1 d . . .
H2A H 0.1750 0.4975 0.4978 0.060(2) Uiso 1 1 calc R . .
H2B H 0.2011 0.3982 0.5068 0.060(2) Uiso 1 1 calc R . .
N3 N 0.2312(3) 0.6300(3) 0.60295(15) 0.0359(9) Uani 1 1 d . . .
H3A H 0.2755 0.6751 0.6027 0.060(2) Uiso 1 1 calc R . .
H3B H 0.1794 0.6483 0.5824 0.060(2) Uiso 1 1 calc R . .
N4 N 0.5897(3) 0.5381(3) 0.65198(15) 0.0334(9) Uani 1 1 d . . .
N5 N 0.5775(3) 0.5962(3) 0.54974(15) 0.0364(10) Uani 1 1 d . . .
H5A H 0.5824 0.5673 0.5194 0.060(2) Uiso 1 1 calc R . .
H5B H 0.5553 0.6552 0.5432 0.060(2) Uiso 1 1 calc R . .
N6 N 0.5521(3) 0.3743(3) 0.58738(16) 0.0415(10) Uani 1 1 d . . .
H6A H 0.5081 0.3312 0.5760 0.060(2) Uiso 1 1 calc R . .
H6B H 0.5998 0.3714 0.5681 0.060(2) Uiso 1 1 calc R . .
N7 N 0.0738(3) 0.2973(3) 0.89684(15) 0.0379(10) Uani 1 1 d . . .
N8 N 0.1049(3) 0.3974(3) 0.98930(15) 0.0424(10) Uani 1 1 d . . .
H8A H 0.1594 0.4293 0.9951 0.060(2) Uiso 1 1 calc R . .
H8B H 0.0692 0.4133 1.0140 0.060(2) Uiso 1 1 calc R . .
N9 N -0.1036(4) 0.3644(4) 0.9183(2) 0.0638(14) Uani 1 1 d . . .
H9A H -0.1130 0.3429 0.9497 0.060(2) Uiso 1 1 calc R . .
H9B H -0.1491 0.4060 0.9073 0.060(2) Uiso 1 1 calc R . .
N10 N -0.0397(3) 0.6421(3) 0.78575(15) 0.0421(10) Uani 1 1 d . . .
N11 N -0.0587(4) 0.7357(3) 0.87794(17) 0.0534(12) Uani 1 1 d . . .
H11A H -0.1149 0.7255 0.8888 0.060(2) Uiso 1 1 calc R . .
H11B H -0.0221 0.7669 0.9028 0.060(2) Uiso 1 1 calc R . .
N12 N 0.1438(3) 0.6543(4) 0.84288(17) 0.0544(12) Uani 1 1 d . . .
H12A H 0.1547 0.7166 0.8480 0.060(2) Uiso 1 1 calc R . .
H12B H 0.1894 0.6206 0.8613 0.060(2) Uiso 1 1 calc R . .
C1 C 0.3978(3) 0.4702(3) 0.68249(16) 0.0298(11) Uani 1 1 d . . .
C2 C 0.3249(4) 0.4201(3) 0.70205(17) 0.0344(11) Uani 1 1 d . . .
C3 C 0.3268(4) 0.4121(4) 0.75575(19) 0.0474(14) Uani 1 1 d . . .
H3 H 0.2781 0.3814 0.7694 0.060(2) Uiso 1 1 calc R . .
C4 C 0.4010(5) 0.4497(4) 0.78875(19) 0.0540(16) Uani 1 1 d . . .
H4 H 0.4015 0.4440 0.8243 0.060(2) Uiso 1 1 calc R . .
C5 C 0.4726(5) 0.4947(4) 0.76924(19) 0.0477(14) Uani 1 1 d . . .
H5 H 0.5233 0.5165 0.7917 0.060(2) Uiso 1 1 calc R . .
C6 C 0.4718(4) 0.5091(3) 0.71584(17) 0.0327(11) Uani 1 1 d . . .
C7 C 0.2485(4) 0.3741(3) 0.66684(17) 0.0368(11) Uani 1 1 d . . .
H7A H 0.2043 0.3455 0.6876 0.060(2) Uiso 1 1 calc R . .
H7B H 0.2755 0.3234 0.6483 0.060(2) Uiso 1 1 calc R . .
C8 C 0.1232(4) 0.3847(4) 0.59574(19) 0.0393(12) Uani 1 1 d . . .
H8A H 0.0682 0.3774 0.6136 0.060(2) Uiso 1 1 calc R . .
H8B H 0.1469 0.3219 0.5893 0.060(2) Uiso 1 1 calc R . .
C9 C 0.0966(4) 0.4355(4) 0.5450(2) 0.0432(13) Uani 1 1 d . . .
H9A H 0.0534 0.3972 0.5222 0.060(2) Uiso 1 1 calc R . .
H9B H 0.0665 0.4955 0.5508 0.060(2) Uiso 1 1 calc R . .
C10 C 0.1522(4) 0.5197(3) 0.65486(18) 0.0353(11) Uani 1 1 d . . .
H10A H 0.1452 0.5011 0.6900 0.060(2) Uiso 1 1 calc R . .
H10B H 0.0901 0.5319 0.6370 0.060(2) Uiso 1 1 calc R . .
C11 C 0.2102(4) 0.6105(3) 0.65598(19) 0.0382(12) Uani 1 1 d . . .
H11A H 0.1754 0.6629 0.6684 0.060(2) Uiso 1 1 calc R . .
H11B H 0.2681 0.6028 0.6790 0.060(2) Uiso 1 1 calc R . .
C12 C 0.5443(4) 0.5726(4) 0.69697(17) 0.0381(12) Uani 1 1 d . . .
H12A H 0.5150 0.6333 0.6878 0.060(2) Uiso 1 1 calc R . .
H12B H 0.5930 0.5838 0.7254 0.060(2) Uiso 1 1 calc R . .
C13 C 0.6551(4) 0.6118(4) 0.6371(2) 0.0425(13) Uani 1 1 d . . .
H13A H 0.7147 0.6066 0.6589 0.060(2) Uiso 1 1 calc R . .
H13B H 0.6295 0.6742 0.6423 0.060(2) Uiso 1 1 calc R . .
C14 C 0.6706(4) 0.6003(4) 0.5812(2) 0.0462(13) Uani 1 1 d . . .
H14A H 0.7064 0.6534 0.5704 0.060(2) Uiso 1 1 calc R . .
H14B H 0.7053 0.5425 0.5768 0.060(2) Uiso 1 1 calc R . .
C15 C 0.6415(4) 0.4468(4) 0.6631(2) 0.0481(14) Uani 1 1 d . . .
H15A H 0.6578 0.4403 0.7001 0.060(2) Uiso 1 1 calc R . .
H15B H 0.6993 0.4484 0.6474 0.060(2) Uiso 1 1 calc R . .
C16 C 0.5847(5) 0.3625(4) 0.6430(2) 0.0520(14) Uani 1 1 d . . .
H16A H 0.6225 0.3055 0.6481 0.060(2) Uiso 1 1 calc R . .
H16B H 0.5310 0.3554 0.6619 0.060(2) Uiso 1 1 calc R . .
C17 C 0.0086(4) 0.4297(4) 0.80289(17) 0.0381(12) Uani 1 1 d . . .
C18 C 0.0495(4) 0.3394(4) 0.80144(18) 0.0415(12) Uani 1 1 d . . .
C19 C 0.0320(4) 0.2871(4) 0.75620(19) 0.0526(15) Uani 1 1 d . . .
H19 H 0.0565 0.2262 0.7550 0.060(2) Uiso 1 1 calc R . .
C20 C -0.0207(5) 0.3231(5) 0.7131(2) 0.0600(17) Uani 1 1 d . . .
H20 H -0.0325 0.2864 0.6835 0.060(2) Uiso 1 1 calc R . .
C21 C -0.0558(4) 0.4137(4) 0.71412(19) 0.0503(14) Uani 1 1 d . . .
H21 H -0.0891 0.4388 0.6844 0.060(2) Uiso 1 1 calc R . .
C22 C -0.0424(4) 0.4690(4) 0.75916(18) 0.0425(13) Uani 1 1 d . . .
C23 C 0.1148(4) 0.3024(4) 0.84696(19) 0.0447(13) Uani 1 1 d . . .
H23A H 0.1356 0.2395 0.8386 0.060(2) Uiso 1 1 calc R . .
H23B H 0.1698 0.3430 0.8518 0.060(2) Uiso 1 1 calc R . .
C24 C 0.1471(4) 0.2638(4) 0.93783(19) 0.0508(14) Uani 1 1 d . . .
H24A H 0.2074 0.2898 0.9321 0.060(2) Uiso 1 1 calc R . .
H24B H 0.1513 0.1951 0.9368 0.060(2) Uiso 1 1 calc R . .
C25 C 0.1225(4) 0.2951(4) 0.99020(19) 0.0512(14) Uani 1 1 d . . .
H25A H 0.0671 0.2616 0.9982 0.060(2) Uiso 1 1 calc R . .
H25B H 0.1737 0.2802 1.0167 0.060(2) Uiso 1 1 calc R . .
C26 C -0.0092(5) 0.2329(4) 0.8933(2) 0.0591(17) Uani 1 1 d . . .
H26A H -0.0091 0.1991 0.9257 0.060(2) Uiso 1 1 calc R . .
H26B H -0.0044 0.1864 0.8664 0.060(2) Uiso 1 1 calc R . .
C27 C -0.1002(4) 0.2863(5) 0.8818(2) 0.0611(17) Uani 1 1 d . . .
H27A H -0.1055 0.3111 0.8469 0.060(2) Uiso 1 1 calc R . .
H27B H -0.1524 0.2436 0.8842 0.060(2) Uiso 1 1 calc R . .
C28 C -0.0921(4) 0.5619(4) 0.7596(2) 0.0488(14) Uani 1 1 d . . .
H28A H -0.1117 0.5802 0.7241 0.060(2) Uiso 1 1 calc R . .
H28B H -0.1485 0.5524 0.7759 0.060(2) Uiso 1 1 calc R . .
C29 C -0.1039(5) 0.7269(4) 0.7861(2) 0.0582(16) Uani 1 1 d . . .
H29A H -0.1056 0.7610 0.7537 0.060(2) Uiso 1 1 calc R . .
H29B H -0.1670 0.7058 0.7897 0.060(2) Uiso 1 1 calc R . .
C30 C -0.0698(5) 0.7914(5) 0.8299(2) 0.0643(17) Uani 1 1 d . . .
H30A H -0.0102 0.8193 0.8242 0.060(2) Uiso 1 1 calc R . .
H30B H -0.1145 0.8423 0.8323 0.060(2) Uiso 1 1 calc R . .
C31 C 0.0455(4) 0.6677(5) 0.7602(2) 0.0555(16) Uani 1 1 d . . .
H31A H 0.0376 0.6431 0.7252 0.060(2) Uiso 1 1 calc R . .
H31B H 0.0499 0.7362 0.7581 0.060(2) Uiso 1 1 calc R . .
C32 C 0.1350(4) 0.6297(5) 0.7881(2) 0.0548(15) Uani 1 1 d . . .
H32A H 0.1363 0.5612 0.7844 0.060(2) Uiso 1 1 calc R . .
H32B H 0.1877 0.6557 0.7729 0.060(2) Uiso 1 1 calc R . .

loop_
_atom_site_aniso_label
_atom_site_aniso_U_11
_atom_site_aniso_U_22
_atom_site_aniso_U_33
_atom_site_aniso_U_23
_atom_site_aniso_U_13
_atom_site_aniso_U_12
Cu1 0.0180(4) 0.0349(4) 0.0288(3) -0.0030(2) 0.0035(3) -0.0024(3)
Cu2 0.0172(4) 0.0366(4) 0.0252(3) 0.0001(2) 0.0048(3) -0.0028(3)
Cu3 0.0501(5) 0.0410(4) 0.0275(3) 0.0009(3) 0.0094(3) 0.0054(3)
Cu4 0.0364(5) 0.0412(4) 0.0262(3) -0.0002(3) 0.0057(3) 0.0019(3)
Cl1 0.0385(8) 0.0432(7) 0.0437(6) -0.0071(5) -0.0022(5) 0.0059(6)
Cl2 0.0266(8) 0.0462(8) 0.0599(7) 0.0063(5) -0.0048(6) -0.0044(6)
Cl3 0.0453(10) 0.1157(15) 0.0746(11) 0.0188(10) 0.0003(8) 0.0046(11)
Cl4 0.0673(13) 0.1045(16) 0.1123(16) 0.0434(13) -0.0129(12) -0.0233(12)
O1 0.0185(18) 0.054(2) 0.0238(14) 0.0013(13) 0.0022(13) -0.0037(15)
O2 0.0140(17) 0.055(2) 0.0264(14) 0.0010(13) 0.0042(13) -0.0068(15)
O3 0.058(3) 0.045(2) 0.0260(15) -0.0056(13) 0.0041(16) 0.0050(17)
O4 0.061(2) 0.043(2) 0.0255(15) -0.0011(13) 0.0108(15) 0.0021(17)
O5 0.38(2) 0.36(2) 0.115(7) 0.051(9) -0.070(10) 0.151(16)
O6 0.086(4) 0.266(11) 0.130(6) -0.111(6) 0.026(4) 0.007(6)
O7 0.075(5) 0.284(13) 0.214(9) -0.100(9) 0.050(5) -0.077(6)
O8 0.227(11) 0.083(6) 0.373(16) -0.052(7) 0.179(12) -0.037(6)
O9 0.086(4) 0.083(3) 0.060(3) -0.005(2) -0.005(2) -0.023(3)
O10 0.077(4) 0.058(3) 0.135(5) -0.005(3) -0.015(3) 0.007(3)
O11 0.021(3) 0.091(4) 0.260(9) -0.030(5) -0.001(4) 0.000(3)
O12 0.130(5) 0.138(5) 0.064(3) 0.029(3) -0.013(3) -0.059(4)
O13 0.135(8) 0.276(14) 0.251(13) 0.143(11) 0.058(8) 0.100(9)
O14 0.216(11) 0.286(14) 0.113(6) -0.039(8) -0.016(6) -0.108(10)
O15 0.081(4) 0.142(5) 0.083(4) 0.027(4) -0.017(3) -0.003(4)
O16 0.167(8) 0.294(13) 0.106(6) 0.024(7) 0.013(6) -0.137(9)
O17 0.116(10) 0.46(3) 0.47(3) 0.17(2) -0.009(13) 0.075(13)
O18 0.173(8) 0.117(6) 0.155(7) 0.050(5) -0.025(6) -0.045(5)
O19 0.153(8) 0.149(8) 0.282(13) -0.096(8) 0.042(9) -0.058(6)
O20 0.256(15) 0.56(3) 0.110(7) -0.059(11) 0.042(8) -0.277(18)
O21 0.144(7) 0.304(14) 0.118(6) -0.036(7) 0.034(5) -0.087(9)
O22 0.198(10) 0.235(12) 0.214(10) -0.113(9) 0.091(8) -0.135(9)
N1 0.023(2) 0.028(2) 0.0356(19) 0.0002(14) 0.0073(16) 0.0007(17)
N2 0.026(2) 0.057(3) 0.0325(19) -0.0029(18) 0.0026(18) -0.009(2)
N3 0.025(2) 0.034(2) 0.049(2) 0.0033(17) 0.0101(18) -0.0004(18)
N4 0.022(2) 0.036(2) 0.040(2) -0.0074(16) -0.0030(17) 0.0030(18)
N5 0.027(2) 0.044(2) 0.039(2) -0.0050(17) 0.0088(18) -0.0066(19)
N6 0.042(3) 0.031(2) 0.052(2) -0.0069(17) 0.009(2) 0.003(2)
N7 0.037(3) 0.041(2) 0.036(2) 0.0011(17) 0.0051(18) -0.002(2)
N8 0.041(3) 0.056(3) 0.0299(19) 0.0018(18) 0.0048(18) 0.002(2)
N9 0.035(3) 0.079(4) 0.078(3) -0.003(3) 0.012(3) 0.001(3)
N10 0.042(3) 0.048(3) 0.037(2) 0.0048(18) 0.0073(19) 0.009(2)
N11 0.065(3) 0.049(3) 0.049(2) 0.001(2) 0.014(2) 0.010(2)
N12 0.050(3) 0.073(3) 0.041(2) 0.005(2) 0.006(2) -0.010(3)
C1 0.029(3) 0.038(3) 0.023(2) 0.0008(17) 0.0025(19) 0.008(2)
C2 0.038(3) 0.036(3) 0.028(2) 0.0039(18) 0.003(2) 0.007(2)
C3 0.057(4) 0.053(3) 0.034(3) 0.012(2) 0.016(3) 0.009(3)
C4 0.076(5) 0.061(4) 0.024(2) 0.002(2) 0.002(3) 0.007(3)
C5 0.058(4) 0.051(3) 0.031(2) -0.006(2) -0.005(3) 0.009(3)
C6 0.034(3) 0.032(2) 0.032(2) -0.0038(18) 0.000(2) 0.007(2)
C7 0.040(3) 0.036(3) 0.036(2) 0.0100(19) 0.011(2) -0.001(2)
C8 0.027(3) 0.046(3) 0.047(3) -0.001(2) 0.012(2) -0.014(2)
C9 0.021(3) 0.062(4) 0.046(3) -0.005(2) 0.002(2) -0.013(3)
C10 0.032(3) 0.038(3) 0.039(2) -0.0024(19) 0.018(2) 0.006(2)
C11 0.032(3) 0.038(3) 0.045(3) -0.005(2) 0.006(2) 0.003(2)
C12 0.037(3) 0.043(3) 0.033(2) -0.0103(19) -0.002(2) 0.003(2)
C13 0.023(3) 0.047(3) 0.056(3) -0.006(2) -0.002(2) -0.011(2)
C14 0.025(3) 0.052(3) 0.063(3) -0.011(3) 0.012(3) -0.012(3)
C15 0.037(3) 0.050(3) 0.054(3) -0.001(2) -0.006(3) 0.015(3)
C16 0.061(4) 0.038(3) 0.058(3) -0.001(2) 0.010(3) 0.012(3)
C17 0.040(3) 0.049(3) 0.026(2) -0.0028(19) 0.007(2) -0.007(2)
C18 0.048(3) 0.045(3) 0.035(2) -0.002(2) 0.017(2) 0.000(3)
C19 0.066(4) 0.053(3) 0.041(3) -0.011(2) 0.016(3) 0.000(3)
C20 0.081(5) 0.067(4) 0.033(3) -0.013(2) 0.011(3) -0.011(4)
C21 0.053(4) 0.069(4) 0.028(2) -0.005(2) 0.002(2) -0.007(3)
C22 0.045(3) 0.052(3) 0.031(2) 0.000(2) 0.007(2) -0.004(3)
C23 0.046(3) 0.049(3) 0.041(3) -0.003(2) 0.013(2) 0.009(3)
C24 0.053(4) 0.056(3) 0.043(3) 0.010(2) 0.007(3) 0.015(3)
C25 0.052(4) 0.065(4) 0.037(3) 0.010(2) 0.006(2) 0.013(3)
C26 0.070(5) 0.055(4) 0.054(3) -0.006(3) 0.014(3) -0.020(3)
C27 0.048(4) 0.079(4) 0.057(3) -0.005(3) 0.009(3) -0.023(4)
C28 0.038(3) 0.070(4) 0.038(3) 0.001(2) 0.001(2) 0.004(3)
C29 0.059(4) 0.060(4) 0.055(3) 0.016(3) 0.006(3) 0.020(3)
C30 0.076(5) 0.057(4) 0.063(4) 0.010(3) 0.023(3) 0.018(3)
C31 0.058(4) 0.074(4) 0.037(3) 0.013(3) 0.016(3) -0.002(3)
C32 0.044(4) 0.078(4) 0.045(3) 0.001(3) 0.017(3) -0.001(3)

loop_
_atom_type_symbol
_atom_type_description
_atom_type_scat_dispersion_real
_atom_type_scat_dispersion_imag
_atom_type_scat_source
C C 0.0181 0.0091 'International Tables Vol C Tables 4.2.6.8 and 6.1.1.4'
H H 0.0000 0.0000 'International Tables Vol C Tables 4.2.6.8 and 6.1.1.4'
N N 0.0311 0.0180 'International Tables Vol C Tables 4.2.6.8 and 6.1.1.4'
O O 0.0492 0.0322 'International Tables Vol C Tables 4.2.6.8 and 6.1.1.4'
Cl Cl 0.3639 0.7018 'International Tables Vol C Tables 4.2.6.8 and 6.1.1.4'
Cu Cu -1.9646 0.5888 'International Tables Vol C Tables 4.2.6.8 and 6.1.1.4'

loop_
_geom_angle_atom_site_label_1
_geom_angle_atom_site_label_2
_geom_angle_atom_site_label_3
_geom_angle
_geom_angle_site_symmetry_1
_geom_angle_site_symmetry_3
_geom_angle_publ_flag
O2 Cu1 O1 80.32(12) . . ?
O2 Cu1 N5 97.49(15) . . ?
O1 Cu1 N5 166.17(16) . . ?
O2 Cu1 N4 168.57(14) . . ?
O1 Cu1 N4 92.78(15) . . ?
N5 Cu1 N4 87.02(17) . . ?
O2 Cu1 N6 106.28(15) . . ?
O1 Cu1 N6 92.27(15) . . ?
N5 Cu1 N6 101.43(17) . . ?
N4 Cu1 N6 82.94(16) . . ?
O2 Cu1 Cu2 39.86(9) . . ?
O1 Cu1 Cu2 40.51(9) . . ?
N5 Cu1 Cu2 135.25(12) . . ?
N4 Cu1 Cu2 132.26(12) . . ?
N6 Cu1 Cu2 103.68(12) . . ?
O2 Cu2 O1 79.75(12) . . ?
O2 Cu2 N2 98.73(14) . . ?
O1 Cu2 N2 159.65(17) . . ?
O2 Cu2 N1 170.45(15) . . ?
O1 Cu2 N1 92.39(14) . . ?
N2 Cu2 N1 86.74(16) . . ?
O2 Cu2 N3 102.99(14) . . ?
O1 Cu2 N3 97.04(15) . . ?
N2 Cu2 N3 103.03(17) . . ?
N1 Cu2 N3 83.23(14) . . ?
O2 Cu2 Cu1 39.73(9) . . ?
O1 Cu2 Cu1 40.07(9) . . ?
N2 Cu2 Cu1 135.82(12) . . ?
N1 Cu2 Cu1 132.38(11) . . ?
N3 Cu2 Cu1 101.55(11) . . ?
O4 Cu3 O3 80.88(13) . . ?
O4 Cu3 N11 97.19(16) . . ?
O3 Cu3 N11 162.9(2) . . ?
O4 Cu3 N10 168.74(18) . . ?
O3 Cu3 N10 92.02(15) . . ?
N11 Cu3 N10 87.02(18) . . ?
O4 Cu3 N12 105.52(17) . . ?
O3 Cu3 N12 92.73(18) . . ?
N11 Cu3 N12 104.1(2) . . ?
N10 Cu3 N12 83.41(17) . . ?
O4 Cu3 Cu4 39.77(10) . . ?
O3 Cu3 Cu4 41.12(9) . . ?
N11 Cu3 Cu4 134.40(13) . . ?
N10 Cu3 Cu4 132.40(13) . . ?
N12 Cu3 Cu4 102.65(14) . . ?
O4 Cu4 O3 80.24(13) . . ?
O4 Cu4 N8 97.04(16) . . ?
O3 Cu4 N8 158.81(18) . . ?
O4 Cu4 N7 169.64(15) . . ?
O3 Cu4 N7 92.47(14) . . ?
N8 Cu4 N7 87.08(17) . . ?
O4 Cu4 N9 105.26(19) . . ?
O3 Cu4 N9 96.33(19) . . ?
N8 Cu4 N9 104.6(2) . . ?
N7 Cu4 N9 82.74(19) . . ?
O4 Cu4 Cu3 39.93(9) . . ?
O3 Cu4 Cu3 40.31(10) . . ?
N8 Cu4 Cu3 133.74(13) . . ?
N7 Cu4 Cu3 132.46(11) . . ?
N9 Cu4 Cu3 103.58(16) . . ?
O5 Cl1 O8 99.9(10) . . ?
O5 Cl1 O7 118.1(10) . . ?
O8 Cl1 O7 105.7(7) . . ?
O5 Cl1 O6 112.7(8) . . ?
O8 Cl1 O6 106.3(6) . . ?
O7 Cl1 O6 112.3(5) . . ?
O11 Cl2 O10 109.6(4) . . ?
O11 Cl2 O12 111.1(5) . . ?
O10 Cl2 O12 108.7(4) . . ?
O11 Cl2 O9 110.9(4) . . ?
O10 Cl2 O9 108.8(3) . . ?
O12 Cl2 O9 107.6(3) . . ?
O16 Cl3 O13 123.0(8) . . ?
O16 Cl3 O15 114.3(5) . . ?
O13 Cl3 O15 111.8(5) . . ?
O16 Cl3 O14 106.9(6) . . ?
O13 Cl3 O14 90.4(8) . . ?
O15 Cl3 O14 105.9(6) . . ?
O20 Cl4 O18 108.3(11) . . ?
O20 Cl4 O19 106.0(7) . . ?
O18 Cl4 O19 105.5(6) . . ?
O20 Cl4 O17 121.7(12) . . ?
O18 Cl4 O17 104.1(9) . . ?
O19 Cl4 O17 110.3(11) . . ?
C1 O1 Cu1 130.7(3) . . ?
C1 O1 Cu2 128.8(3) . . ?
Cu1 O1 Cu2 99.43(13) . . ?
Cu1 O2 Cu2 100.41(13) . . ?
C17 O3 Cu3 130.9(3) . . ?
C17 O3 Cu4 129.5(3) . . ?
Cu3 O3 Cu4 98.57(14) . . ?
Cu4 O4 Cu3 100.29(14) . . ?
C8 N1 C7 109.1(4) . . ?
C8 N1 C10 110.5(4) . . ?
C7 N1 C10 111.3(4) . . ?
C8 N1 Cu2 104.9(3) . . ?
C7 N1 Cu2 110.5(3) . . ?
C10 N1 Cu2 110.3(3) . . ?
C9 N2 Cu2 107.5(3) . . ?
C11 N3 Cu2 102.5(3) . . ?
C13 N4 C12 109.3(4) . . ?
C13 N4 C15 109.7(4) . . ?
C12 N4 C15 112.5(4) . . ?
C13 N4 Cu1 105.0(3) . . ?
C12 N4 Cu1 109.7(3) . . ?
C15 N4 Cu1 110.4(3) . . ?
C14 N5 Cu1 108.2(3) . . ?
C16 N6 Cu1 99.3(3) . . ?
C24 N7 C26 110.0(4) . . ?
C24 N7 C23 108.9(4) . . ?
C26 N7 C23 111.9(4) . . ?
C24 N7 Cu4 105.0(3) . . ?
C26 N7 Cu4 110.6(4) . . ?
C23 N7 Cu4 110.3(3) . . ?
C25 N8 Cu4 107.7(3) . . ?
C27 N9 Cu4 102.6(4) . . ?
C28 N10 C31 112.0(4) . . ?
C28 N10 C29 109.3(4) . . ?
C31 N10 C29 110.0(5) . . ?
C28 N10 Cu3 111.2(3) . . ?
C31 N10 Cu3 109.4(3) . . ?
C29 N10 Cu3 104.7(3) . . ?
C30 N11 Cu3 107.0(3) . . ?
C32 N12 Cu3 100.7(3) . . ?
O1 C1 C6 120.1(4) . . ?
O1 C1 C2 119.1(4) . . ?
C6 C1 C2 120.8(4) . . ?
C3 C2 C1 118.5(5) . . ?
C3 C2 C7 120.3(5) . . ?
C1 C2 C7 121.2(4) . . ?
C4 C3 C2 120.6(5) . . ?
C5 C4 C3 120.2(5) . . ?
C4 C5 C6 121.5(5) . . ?
C1 C6 C5 118.2(5) . . ?
C1 C6 C12 122.2(4) . . ?
C5 C6 C12 119.3(5) . . ?
C2 C7 N1 114.6(4) . . ?
N1 C8 C9 110.1(4) . . ?
N2 C9 C8 107.2(4) . . ?
N1 C10 C11 112.4(4) . . ?
N3 C11 C10 108.2(4) . . ?
N4 C12 C6 116.8(4) . . ?
N4 C13 C14 110.5(4) . . ?
N5 C14 C13 108.1(4) . . ?
N4 C15 C16 112.2(4) . . ?
N6 C16 C15 110.4(5) . . ?
O3 C17 C22 120.5(5) . . ?
O3 C17 C18 118.4(4) . . ?
C22 C17 C18 121.2(4) . . ?
C19 C18 C17 118.1(5) . . ?
C19 C18 C23 121.1(5) . . ?
C17 C18 C23 120.8(4) . . ?
C20 C19 C18 121.6(6) . . ?
C21 C20 C19 119.7(5) . . ?
C20 C21 C22 121.3(5) . . ?
C17 C22 C21 118.0(5) . . ?
C17 C22 C28 123.1(4) . . ?
C21 C22 C28 118.5(5) . . ?
N7 C23 C18 115.3(4) . . ?
N7 C24 C25 109.5(4) . . ?
N8 C25 C24 109.3(4) . . ?
N7 C26 C27 112.0(5) . . ?
N9 C27 C26 110.1(5) . . ?
N10 C28 C22 117.2(5) . . ?
C30 C29 N10 110.0(5) . . ?
N11 C30 C29 108.6(5) . . ?
C32 C31 N10 113.2(4) . . ?
N12 C32 C31 111.0(5) . . ?

loop_
_geom_bond_atom_site_label_1
_geom_bond_atom_site_label_2
_geom_bond_distance
_geom_bond_site_symmetry_2
_geom_bond_publ_flag
Cu1 O2 1.957(3) . ?
Cu1 O1 1.964(3) . ?
Cu1 N5 1.988(4) . ?
Cu1 N4 2.045(4) . ?
Cu1 N6 2.285(4) . ?
Cu1 Cu2 3.0107(9) . ?
Cu2 O2 1.962(3) . ?
Cu2 O1 1.982(3) . ?
Cu2 N2 2.002(4) . ?
Cu2 N1 2.039(4) . ?
Cu2 N3 2.216(4) . ?
Cu3 O4 1.956(3) . ?
Cu3 O3 1.961(3) . ?
Cu3 N11 1.997(5) . ?
Cu3 N10 2.053(4) . ?
Cu3 N12 2.257(5) . ?
Cu3 Cu4 2.9977(10) . ?
Cu4 O4 1.949(3) . ?
Cu4 O3 1.994(3) . ?
Cu4 N8 1.997(4) . ?
Cu4 N7 2.047(4) . ?
Cu4 N9 2.242(5) . ?
Cl1 O5 1.296(9) . ?
Cl1 O8 1.304(8) . ?
Cl1 O7 1.339(7) . ?
Cl1 O6 1.409(6) . ?
Cl2 O11 1.398(5) . ?
Cl2 O10 1.401(5) . ?
Cl2 O12 1.430(5) . ?
Cl2 O9 1.435(4) . ?
Cl3 O16 1.307(8) . ?
Cl3 O13 1.347(9) . ?
Cl3 O15 1.406(6) . ?
Cl3 O14 1.453(10) . ?
Cl4 O20 1.286(11) . ?
Cl4 O18 1.340(7) . ?
Cl4 O19 1.436(10) . ?
Cl4 O17 1.426(14) . ?
O1 C1 1.345(5) . ?
O3 C17 1.343(5) . ?
N1 C8 1.486(6) . ?
N1 C7 1.494(6) . ?
N1 C10 1.501(6) . ?
N2 C9 1.472(7) . ?
N3 C11 1.479(6) . ?
N4 C13 1.484(7) . ?
N4 C12 1.494(6) . ?
N4 C15 1.498(7) . ?
N5 C14 1.483(7) . ?
N6 C16 1.479(7) . ?
N7 C24 1.484(7) . ?
N7 C26 1.493(7) . ?
N7 C23 1.496(6) . ?
N8 C25 1.464(7) . ?
N9 C27 1.462(8) . ?
N10 C28 1.479(7) . ?
N10 C31 1.507(7) . ?
N10 C29 1.511(7) . ?
N11 C30 1.473(7) . ?
N12 C32 1.463(7) . ?
C1 C6 1.402(7) . ?
C1 C2 1.409(7) . ?
C2 C3 1.404(6) . ?
C2 C7 1.492(7) . ?
C3 C4 1.391(8) . ?
C4 C5 1.360(9) . ?
C5 C6 1.408(7) . ?
C6 C12 1.501(7) . ?
C8 C9 1.514(7) . ?
C10 C11 1.526(7) . ?
C13 C14 1.511(7) . ?
C15 C16 1.500(8) . ?
C17 C22 1.394(7) . ?
C17 C18 1.406(8) . ?
C18 C19 1.389(7) . ?
C18 C23 1.514(7) . ?
C19 C20 1.374(8) . ?
C20 C21 1.374(9) . ?
C21 C22 1.405(7) . ?
C22 C28 1.492(8) . ?
C24 C25 1.520(7) . ?
C26 C27 1.507(10) . ?
C29 C30 1.496(9) . ?
C31 C32 1.498(9) . ?
